data_4030007
loop_
_publ_author_name
'Sartillo-Piscil, Fernando'
'Quintero, Leticia'
'Cruz-Gregorio, Silvano'
'Espinosa-Aguirre, Javier'
'Elinos-Baez, Carmen M'
'H\"opfl, Herbert'
'Serrano, Abel'

_publ_section_title
;
 Further Evidence on the Favorable Role of the Anomeric Effect on the
 Cleavage of HepDirect and Cyclophosphamide Prodrugs.
;
_journal_issue 20
_journal_name_full 'The Journal of organic chemistry'
_journal_page_first 9647
_journal_page_last 9654
_journal_paper_doi 10.1021/jo501772g
_journal_volume 79
_journal_year 2014
_chemical_formula_moiety 'C18 H23 Cl3 N O6 P'
_chemical_formula_sum 'C18 H23 Cl3 N O6 P'
_chemical_formula_weight 486.69
_chemical_name_systematic
;

 ?

;
_space_group_IT_number 19
_symmetry_cell_setting orthorhombic
_symmetry_space_group_name_Hall 'P 2ac 2ab'
_symmetry_space_group_name_H-M 'P 21 21 21'
_atom_sites_solution_hydrogens geom
_atom_sites_solution_primary direct
_atom_sites_solution_secondary difmap
_audit_creation_method SHELXL-97
_cell_angle_alpha 90.00
_cell_angle_beta 90.00
_cell_angle_gamma 90.00
_cell_formula_units_Z 4
_cell_length_a 11.2788(11)
_cell_length_b 12.8154(13)
_cell_length_c 14.6320(14)
_cell_measurement_reflns_used 8235
_cell_measurement_temperature 100(2)
_cell_measurement_theta_max 28.07
_cell_measurement_theta_min 2.28
_cell_volume 2114.9(4)
_computing_cell_refinement 'Bruker SAINT'
_computing_data_collection 'Bruker SMART'
_computing_data_reduction 'Bruker SAINT'
_computing_molecular_graphics 'Bruker SHELXTL'
_computing_publication_material 'Bruker SHELXTL'
_computing_structure_refinement 'SHELXL-97 (Sheldrick, 1997)'
_computing_structure_solution 'SHELXS-97 (Sheldrick, 1990)'
_diffrn_ambient_temperature 100(2)
_diffrn_measured_fraction_theta_full 1.000
_diffrn_measured_fraction_theta_max 1.000
_diffrn_measurement_device_type 'CCD area detector'
_diffrn_measurement_method 'phi and omega scans'
_diffrn_radiation_monochromator graphite
_diffrn_radiation_source 'fine-focus sealed tube'
_diffrn_radiation_type MoK\a
_diffrn_radiation_wavelength 0.71073
_diffrn_reflns_av_R_equivalents 0.0416
_diffrn_reflns_av_sigmaI/netI 0.0299
_diffrn_reflns_limit_h_max 13
_diffrn_reflns_limit_h_min -13
_diffrn_reflns_limit_k_max 15
_diffrn_reflns_limit_k_min -15
_diffrn_reflns_limit_l_max 17
_diffrn_reflns_limit_l_min -17
_diffrn_reflns_number 20616
_diffrn_reflns_theta_full 25.00
_diffrn_reflns_theta_max 25.00
_diffrn_reflns_theta_min 2.11
_exptl_absorpt_coefficient_mu 0.545
_exptl_absorpt_correction_T_max 0.88
_exptl_absorpt_correction_T_min 0.86
_exptl_absorpt_correction_type multi-scan
_exptl_absorpt_process_details SADABS
_exptl_crystal_colour colorless
_exptl_crystal_density_diffrn 1.529
_exptl_crystal_density_method 'not measured'
_exptl_crystal_description 'rectangular prism'
_exptl_crystal_F_000 1008
_exptl_crystal_size_max 0.28
_exptl_crystal_size_mid 0.27
_exptl_crystal_size_min 0.24
_refine_diff_density_max 0.324
_refine_diff_density_min -0.283
_refine_diff_density_rms 0.061
_refine_ls_abs_structure_details 'Flack H D (1983), Acta Cryst. A39, 876-881'
_refine_ls_abs_structure_Flack 0.03(7)
_refine_ls_extinction_method none
_refine_ls_goodness_of_fit_ref 1.093
_refine_ls_hydrogen_treatment constr
_refine_ls_matrix_type full
_refine_ls_number_parameters 271
_refine_ls_number_reflns 3722
_refine_ls_number_restraints 6
_refine_ls_restrained_S_all 1.121
_refine_ls_R_factor_all 0.0400
_refine_ls_R_factor_gt 0.0387
_refine_ls_shift/su_max 0.001
_refine_ls_shift/su_mean 0.000
_refine_ls_structure_factor_coef Fsqd
_refine_ls_weighting_details 'calc w=1/[\s^2^(Fo^2^)+(0.0382P)^2^+1.9833P] where P=(Fo^2^+2Fc^2^)/3'
_refine_ls_weighting_scheme calc
_refine_ls_wR_factor_gt 0.0876
_refine_ls_wR_factor_ref 0.0883
_reflns_number_gt 3635
_reflns_number_total 3722
_reflns_threshold_expression >2sigma(I)
_cod_data_source_file jo501772g_si_003.cif
_cod_data_source_block jagdrem
_cod_depositor_comments
;
The following automatic conversions were performed:

'_symmetry_cell_setting' value 'Orthorhombic' changed to
'orthorhombic' according to
/home/saulius/struct/COD-crude-data--automatic-downloads/rss-feeds/ACS/lib/dictionaries/cif_core.dic
dictionary named 'cif_core.dic' version 2.4.2 from 2011-04-26.

Automatic conversion script
Id: cif_fix_values 2827 2014-09-09 07:05:25Z andrius 

 Adding full bibliography for 4030007--4030008.cif.
;
_cod_original_sg_symbol_H-M P2(1)2(1)2(1)
_cod_database_code 4030007

loop_
_symmetry_equiv_pos_as_xyz
'x, y, z'
'-x+1/2, -y, z+1/2'
'-x, y+1/2, -z+1/2'
'x+1/2, -y+1/2, -z'

loop_
_atom_site_label
_atom_site_type_symbol
_atom_site_fract_x
_atom_site_fract_y
_atom_site_fract_z
_atom_site_U_iso_or_equiv
_atom_site_adp_type
_atom_site_occupancy
_atom_site_symmetry_multiplicity
_atom_site_calc_flag
_atom_site_refinement_flags
_atom_site_disorder_assembly
_atom_site_disorder_group
P1 P 0.70893(7) 0.79463(6) 0.11557(6) 0.01732(19) Uani 1 1 d . A .
Cl1 Cl 1.24053(6) 0.43540(7) 0.13461(5) 0.02259(18) Uani 1 1 d . . .
Cl2 Cl 0.42376(8) 1.06098(7) 0.06953(6) 0.0305(2) Uani 1 1 d . . .
Cl3 Cl 0.30194(9) 0.74199(7) 0.25525(8) 0.0462(3) Uani 1 1 d D . .
O1 O 0.8097(2) 0.85666(16) 0.08696(16) 0.0233(5) Uani 1 1 d . . .
O3 O 0.7379(2) 0.71728(16) 0.19656(14) 0.0221(5) Uani 1 1 d . . .
O4 O 0.6536(2) 0.72277(17) 0.03863(16) 0.0245(5) Uani 1 1 d . . .
O5 O 0.55588(18) 0.55700(17) 0.13800(15) 0.0190(5) Uani 1 1 d . . .
O6 O 0.49391(19) 0.42039(16) 0.04710(14) 0.0195(5) Uani 1 1 d . . .
O7 O 0.61404(19) 0.47439(16) -0.06720(15) 0.0182(5) Uani 1 1 d . . .
C1 C 0.4976(3) 0.5305(2) 0.0562(2) 0.0189(7) Uani 1 1 d . . .
H1 H 0.4167 0.5621 0.0527 0.023 Uiso 1 1 calc R . .
C2 C 0.5772(3) 0.5664(3) -0.0231(2) 0.0170(6) Uani 1 1 d . . .
H2 H 0.5365 0.6164 -0.0652 0.020 Uiso 1 1 calc R . .
C3 C 0.6827(3) 0.6147(2) 0.0258(2) 0.0156(7) Uani 1 1 d . . .
H3 H 0.7588 0.6045 -0.0080 0.019 Uiso 1 1 calc R . .
C4 C 0.6799(2) 0.5571(2) 0.1166(2) 0.0166(6) Uani 1 1 d . . .
H4 H 0.7068 0.4836 0.1069 0.020 Uiso 1 1 calc R . .
C5 C 0.7510(3) 0.6046(2) 0.1934(2) 0.0176(7) Uani 1 1 d . . .
H5 H 0.7197 0.5759 0.2522 0.021 Uiso 1 1 calc R . .
C6 C 0.8792(3) 0.5712(2) 0.18506(19) 0.0163(6) Uani 1 1 d . . .
C7 C 0.9078(3) 0.4720(2) 0.2173(2) 0.0183(7) Uani 1 1 d . . .
H7 H 0.8499 0.4323 0.2490 0.022 Uiso 1 1 calc R . .
C8 C 1.0191(3) 0.4312(2) 0.2036(2) 0.0182(7) Uani 1 1 d . . .
H8 H 1.0385 0.3636 0.2255 0.022 Uiso 1 1 calc R . .
C9 C 1.1014(3) 0.4896(3) 0.1579(2) 0.0182(7) Uani 1 1 d . . .
C10 C 1.0774(3) 0.5899(3) 0.1277(2) 0.0209(7) Uani 1 1 d . . .
H10 H 1.1368 0.6303 0.0983 0.025 Uiso 1 1 calc R . .
C11 C 0.9647(3) 0.6298(3) 0.1415(2) 0.0186(7) Uani 1 1 d . . .
H11 H 0.9461 0.6981 0.1207 0.022 Uiso 1 1 calc R . .
C13 C 0.5326(3) 0.3931(2) -0.0428(2) 0.0192(7) Uani 1 1 d . . .
C14 C 0.5989(3) 0.2924(3) -0.0398(2) 0.0270(8) Uani 1 1 d . . .
H14A H 0.6625 0.2972 0.0056 0.040 Uiso 1 1 calc R . .
H14B H 0.6331 0.2781 -0.1001 0.040 Uiso 1 1 calc R . .
H14C H 0.5446 0.2359 -0.0230 0.040 Uiso 1 1 calc R . .
C15 C 0.4268(3) 0.3913(3) -0.1066(2) 0.0200(7) Uani 1 1 d . . .
H15A H 0.3702 0.3383 -0.0859 0.030 Uiso 1 1 calc R . .
H15B H 0.4533 0.3745 -0.1687 0.030 Uiso 1 1 calc R . .
H15C H 0.3883 0.4599 -0.1065 0.030 Uiso 1 1 calc R . .
C16 C 0.6118(3) 0.9774(2) 0.1668(2) 0.0198(7) Uani 1 1 d . A .
H16A H 0.6955 0.9900 0.1839 0.024 Uiso 1 1 calc R . .
H16B H 0.5620 0.9963 0.2199 0.024 Uiso 1 1 calc R . .
C17 C 0.5807(3) 1.0477(3) 0.0886(2) 0.0249(8) Uani 1 1 d . . .
H17A H 0.6179 1.0201 0.0323 0.030 Uiso 1 1 calc R . .
H17B H 0.6146 1.1177 0.1004 0.030 Uiso 1 1 calc R . .
N1 N 0.5964(2) 0.8653(2) 0.1477(3) 0.0356(8) Uani 1 1 d D . .
C18A C 0.4765(3) 0.8189(4) 0.1542(3) 0.0192(9) Uani 0.679(4) 1 d PD A 1
H18A H 0.4700 0.7588 0.1121 0.023 Uiso 0.679(4) 1 calc PR A 1
H18B H 0.4161 0.8712 0.1365 0.023 Uiso 0.679(4) 1 calc PR A 1
C19A C 0.4557(3) 0.7841(4) 0.2499(3) 0.0245(10) Uani 0.679(4) 1 d PD A 1
H19A H 0.4699 0.8422 0.2932 0.029 Uiso 0.679(4) 1 calc PR A 1
H19B H 0.5095 0.7257 0.2657 0.029 Uiso 0.679(4) 1 calc PR A 1
C18B C 0.5157(6) 0.8194(7) 0.2174(5) 0.0192(9) Uani 0.321(4) 1 d PD A 2
H18C H 0.5486 0.7526 0.2401 0.023 Uiso 0.321(4) 1 calc PR A 2
H18D H 0.5074 0.8677 0.2698 0.023 Uiso 0.321(4) 1 calc PR A 2
C19B C 0.3981(6) 0.8013(8) 0.1742(5) 0.0245(10) Uani 0.321(4) 1 d PD A 2
H19C H 0.4072 0.7553 0.1203 0.029 Uiso 0.321(4) 1 calc PR A 2
H19D H 0.3642 0.8685 0.1534 0.029 Uiso 0.321(4) 1 calc PR A 2

loop_
_atom_site_aniso_label
_atom_site_aniso_U_11
_atom_site_aniso_U_22
_atom_site_aniso_U_33
_atom_site_aniso_U_23
_atom_site_aniso_U_13
_atom_site_aniso_U_12
P1 0.0159(4) 0.0137(4) 0.0224(4) -0.0016(3) 0.0037(3) -0.0011(3)
Cl1 0.0155(4) 0.0274(4) 0.0248(4) -0.0010(3) -0.0002(3) -0.0004(3)
Cl2 0.0264(4) 0.0303(5) 0.0347(5) 0.0025(4) -0.0053(4) -0.0023(4)
Cl3 0.0260(5) 0.0299(5) 0.0828(8) 0.0209(5) 0.0266(5) 0.0029(4)
O1 0.0206(12) 0.0187(11) 0.0305(13) -0.0037(10) 0.0079(10) -0.0006(10)
O3 0.0301(13) 0.0166(11) 0.0197(11) -0.0057(9) 0.0026(10) -0.0016(10)
O4 0.0283(13) 0.0111(11) 0.0342(14) 0.0058(10) -0.0079(10) -0.0026(9)
O5 0.0150(10) 0.0221(12) 0.0199(11) -0.0032(10) 0.0034(9) -0.0035(9)
O6 0.0234(11) 0.0164(11) 0.0187(11) 0.0001(9) 0.0023(9) -0.0055(9)
O7 0.0177(11) 0.0160(11) 0.0208(12) -0.0028(10) 0.0011(9) -0.0032(9)
C1 0.0160(15) 0.0165(15) 0.0241(18) -0.0024(14) -0.0031(13) 0.0001(13)
C2 0.0157(15) 0.0185(16) 0.0167(15) 0.0007(13) -0.0011(12) 0.0030(13)
C3 0.0158(16) 0.0145(15) 0.0164(15) 0.0005(12) 0.0033(12) -0.0008(13)
C4 0.0136(15) 0.0155(15) 0.0207(16) -0.0012(13) 0.0067(12) 0.0008(12)
C5 0.0225(16) 0.0147(15) 0.0156(15) 0.0007(12) 0.0009(13) -0.0008(13)
C6 0.0198(16) 0.0185(16) 0.0104(14) -0.0051(13) -0.0033(12) 0.0012(13)
C7 0.0198(17) 0.0192(16) 0.0159(16) -0.0002(13) -0.0007(13) -0.0068(13)
C8 0.0201(16) 0.0173(16) 0.0172(15) -0.0016(14) -0.0017(13) -0.0013(13)
C9 0.0157(17) 0.0261(17) 0.0127(15) -0.0056(13) -0.0026(13) -0.0005(13)
C10 0.0191(16) 0.0270(18) 0.0165(16) -0.0007(14) -0.0008(14) -0.0073(13)
C11 0.0211(16) 0.0214(16) 0.0134(15) 0.0022(13) -0.0002(13) -0.0027(13)
C13 0.0211(17) 0.0177(16) 0.0188(16) 0.0023(13) 0.0012(13) -0.0055(13)
C14 0.0286(19) 0.0177(16) 0.035(2) 0.0004(15) -0.0037(16) 0.0012(15)
C15 0.0208(16) 0.0178(15) 0.0214(16) 0.0005(13) -0.0038(14) -0.0022(13)
C16 0.0172(17) 0.0149(15) 0.0273(18) -0.0007(14) 0.0054(14) 0.0029(13)
C17 0.0219(17) 0.0284(19) 0.0245(18) -0.0018(14) 0.0042(14) -0.0037(15)
N1 0.0226(15) 0.0139(14) 0.070(2) 0.0010(14) 0.0181(16) -0.0029(12)
C18A 0.022(2) 0.017(2) 0.019(2) -0.0019(19) -0.0033(19) 0.0044(18)
C19A 0.021(2) 0.019(2) 0.034(3) 0.004(2) -0.0017(19) 0.0048(19)
C18B 0.022(2) 0.017(2) 0.019(2) -0.0019(19) -0.0033(19) 0.0044(18)
C19B 0.021(2) 0.019(2) 0.034(3) 0.004(2) -0.0017(19) 0.0048(19)

loop_
_atom_type_symbol
_atom_type_description
_atom_type_scat_dispersion_real
_atom_type_scat_dispersion_imag
_atom_type_scat_source
C C 0.0033 0.0016 'International Tables Vol C Tables 4.2.6.8 and 6.1.1.4'
H H 0.0000 0.0000 'International Tables Vol C Tables 4.2.6.8 and 6.1.1.4'
N N 0.0061 0.0033 'International Tables Vol C Tables 4.2.6.8 and 6.1.1.4'
O O 0.0106 0.0060 'International Tables Vol C Tables 4.2.6.8 and 6.1.1.4'
P P 0.1023 0.0942 'International Tables Vol C Tables 4.2.6.8 and 6.1.1.4'
Cl Cl 0.1484 0.1585 'International Tables Vol C Tables 4.2.6.8 and 6.1.1.4'

loop_
_geom_angle_atom_site_label_1
_geom_angle_atom_site_label_2
_geom_angle_atom_site_label_3
_geom_angle
O1 P1 O3 113.53(13)
O1 P1 O4 115.04(13)
O3 P1 O4 104.48(12)
O1 P1 N1 112.94(14)
O3 P1 N1 107.06(15)
O4 P1 N1 102.79(15)
C5 O3 P1 128.43(19)
C3 O4 P1 124.3(2)
C1 O5 C4 105.7(2)
C1 O6 C13 108.7(2)
C2 O7 C13 107.8(2)
O5 C1 O6 109.5(2)
O5 C1 C2 107.2(2)
O6 C1 C2 104.2(2)
O7 C2 C3 109.0(2)
O7 C2 C1 105.5(2)
C3 C2 C1 102.9(2)
O4 C3 C2 105.9(2)
O4 C3 C4 110.5(2)
C2 C3 C4 101.5(2)
O5 C4 C5 110.9(2)
O5 C4 C3 102.2(2)
C5 C4 C3 116.4(2)
O3 C5 C4 111.7(3)
O3 C5 C6 112.5(3)
C4 C5 C6 109.5(2)
C11 C6 C7 119.4(3)
C11 C6 C5 123.5(3)
C7 C6 C5 116.9(3)
C8 C7 C6 120.6(3)
C9 C8 C7 118.9(3)
C8 C9 C10 122.1(3)
C8 C9 Cl1 119.2(2)
C10 C9 Cl1 118.7(3)
C11 C10 C9 118.3(3)
C6 C11 C10 120.6(3)
O6 C13 O7 104.3(2)
O6 C13 C14 109.7(3)
O7 C13 C14 108.3(3)
O6 C13 C15 109.3(3)
O7 C13 C15 111.3(3)
C14 C13 C15 113.6(3)
N1 C16 C17 114.5(3)
C16 C17 Cl2 114.0(2)
C16 N1 C18A 119.2(3)
C16 N1 C18B 109.2(4)
C16 N1 P1 120.3(2)
C18A N1 P1 120.5(3)
C18B N1 P1 117.0(4)
N1 C18A C19A 108.9(3)
C18A C19A Cl3 106.2(3)
C19B C18B N1 108.4(5)
C18B C19B Cl3 109.1(4)

loop_
_geom_bond_atom_site_label_1
_geom_bond_atom_site_label_2
_geom_bond_distance
P1 O1 1.449(2)
P1 O3 1.579(2)
P1 O4 1.583(2)
P1 N1 1.629(3)
Cl1 C9 1.750(3)
Cl2 C17 1.800(3)
Cl3 C19B 1.778(5)
Cl3 C19A 1.818(4)
O3 C5 1.452(4)
O4 C3 1.436(4)
O5 C1 1.407(4)
O5 C4 1.434(3)
O6 C1 1.418(4)
O6 C13 1.430(4)
O7 C2 1.408(4)
O7 C13 1.434(4)
C1 C2 1.538(4)
C2 C3 1.520(4)
C3 C4 1.520(4)
C4 C5 1.509(4)
C5 C6 1.513(4)
C6 C11 1.379(4)
C6 C7 1.393(4)
C7 C8 1.374(4)
C8 C9 1.366(4)
C9 C10 1.386(5)
C10 C11 1.385(5)
C13 C14 1.492(5)
C13 C15 1.515(4)
C16 N1 1.474(4)
C16 C17 1.497(5)
N1 C18A 1.480(4)
N1 C18B 1.488(5)
C18A C19A 1.489(4)
C18B C19B 1.487(5)

loop_
_geom_torsion_atom_site_label_1
_geom_torsion_atom_site_label_2
_geom_torsion_atom_site_label_3
_geom_torsion_atom_site_label_4
_geom_torsion
O1 P1 O3 C5 -106.8(3)
O4 P1 O3 C5 19.3(3)
N1 P1 O3 C5 127.8(3)
O1 P1 O4 C3 95.7(2)
O3 P1 O4 C3 -29.5(3)
N1 P1 O4 C3 -141.2(2)
C4 O5 C1 O6 84.9(3)
C4 O5 C1 C2 -27.6(3)
C13 O6 C1 O5 -131.5(3)
C13 O6 C1 C2 -17.1(3)
C13 O7 C2 C3 130.1(3)
C13 O7 C2 C1 20.2(3)
O5 C1 C2 O7 114.1(3)
O6 C1 C2 O7 -1.9(3)
O5 C1 C2 C3 -0.2(3)
O6 C1 C2 C3 -116.2(3)
P1 O4 C3 C2 156.0(2)
P1 O4 C3 C4 46.9(3)
O7 C2 C3 O4 158.6(2)
C1 C2 C3 O4 -89.8(3)
O7 C2 C3 C4 -86.0(3)
C1 C2 C3 C4 25.6(3)
C1 O5 C4 C5 169.0(2)
C1 O5 C4 C3 44.3(3)
O4 C3 C4 O5 69.3(3)
C2 C3 C4 O5 -42.7(3)
O4 C3 C4 C5 -51.7(3)
C2 C3 C4 C5 -163.7(3)
P1 O3 C5 C4 -27.5(4)
P1 O3 C5 C6 96.1(3)
O5 C4 C5 O3 -74.1(3)
C3 C4 C5 O3 42.1(4)
O5 C4 C5 C6 160.6(2)
C3 C4 C5 C6 -83.1(3)
O3 C5 C6 C11 -30.2(4)
C4 C5 C6 C11 94.6(3)
O3 C5 C6 C7 155.0(3)
C4 C5 C6 C7 -80.2(3)
C11 C6 C7 C8 -1.9(4)
C5 C6 C7 C8 173.1(3)
C6 C7 C8 C9 0.1(4)
C7 C8 C9 C10 2.2(5)
C7 C8 C9 Cl1 -176.5(2)
C8 C9 C10 C11 -2.6(5)
Cl1 C9 C10 C11 176.1(2)
C7 C6 C11 C10 1.5(4)
C5 C6 C11 C10 -173.1(3)
C9 C10 C11 C6 0.7(5)
C1 O6 C13 O7 29.7(3)
C1 O6 C13 C14 145.5(3)
C1 O6 C13 C15 -89.4(3)
C2 O7 C13 O6 -30.8(3)
C2 O7 C13 C14 -147.6(3)
C2 O7 C13 C15 86.9(3)
N1 C16 C17 Cl2 74.5(3)
C17 C16 N1 C18A -80.9(4)
C17 C16 N1 C18B -124.1(4)
C17 C16 N1 P1 96.4(3)
O1 P1 N1 C16 -14.6(4)
O3 P1 N1 C16 111.1(3)
O4 P1 N1 C16 -139.1(3)
O1 P1 N1 C18A 162.7(3)
O3 P1 N1 C18A -71.6(3)
O4 P1 N1 C18A 38.2(3)
O1 P1 N1 C18B -151.0(4)
O3 P1 N1 C18B -25.3(4)
O4 P1 N1 C18B 84.4(4)
C16 N1 C18A C19A -88.3(4)
P1 N1 C18A C19A 94.4(4)
N1 C18A C19A Cl3 173.7(3)
C16 N1 C18B C19B 105.2(7)
P1 N1 C18B C19B -113.9(7)
N1 C18B C19B Cl3 177.9(6)
